data_7015113
loop_
_publ_author_name
'Beheshti, Azizollah'
'Clegg, William'
'Khorramdin, Rahman'
'Nobakht, Valiollah'
'Russo, Luca'

_publ_section_title
;
 Synthesis and structural characterization of mixed-metal complexes of
 Cu(I) with MOS3 cores (M = Mo, W) and of an unusual polymeric
 AgI/mercaptoimidazole complex with five different Ag(I) coordination
 environments.
;
_journal_issue 12
_journal_name_full 'Dalton transactions (Cambridge, England : 2003)'
_journal_page_first 2815
_journal_page_last 2821
_journal_paper_doi 10.1039/c0dt01195a
_journal_volume 40
_journal_year 2011
_chemical_formula_moiety 'C36 H32 Ag5 I5 N8 S4'
_chemical_formula_sum 'C36 H32 Ag5 I5 N8 S4'
_chemical_formula_weight 1878.79
_chemical_name_systematic
;
?
;
_space_group_IT_number 14
_symmetry_cell_setting monoclinic
_symmetry_space_group_name_Hall '-P 2yn'
_symmetry_space_group_name_H-M 'P 1 21/n 1'
_atom_sites_solution_hydrogens mixed
_atom_sites_solution_primary direct
_atom_sites_solution_secondary difmap
_audit_creation_method SHELXL-97
_cell_angle_alpha 90.00
_cell_angle_beta 94.017(8)
_cell_angle_gamma 90.00
_cell_formula_units_Z 4
_cell_length_a 9.4515(9)
_cell_length_b 25.829(5)
_cell_length_c 20.192(7)
_cell_measurement_reflns_used 125
_cell_measurement_temperature 150(2)
_cell_measurement_theta_max 27.5
_cell_measurement_theta_min 2.50
_cell_volume 4917(2)
_computing_cell_refinement EvalCCD
_computing_data_collection 'Nonius COLLECT'
_computing_data_reduction EvalCCD
_computing_molecular_graphics 'Bruker SHELXTL'
_computing_publication_material 'Bruker SHELXTL and local programs'
_computing_structure_refinement 'Bruker SHELXTL'
_computing_structure_solution 'Bruker SHELXTL'
_diffrn_ambient_temperature 150(2)
_diffrn_measured_fraction_theta_full 0.995
_diffrn_measured_fraction_theta_max 0.995
_diffrn_measurement_device_type 'Nonius KappaCCD diffractometer'
_diffrn_measurement_method '\f and \w scans'
_diffrn_radiation_monochromator graphite
_diffrn_radiation_source 'sealed tube'
_diffrn_radiation_type MoK\a
_diffrn_radiation_wavelength 0.71073
_diffrn_reflns_av_R_equivalents 0.0552
_diffrn_reflns_av_sigmaI/netI 0.0276
_diffrn_reflns_limit_h_max 12
_diffrn_reflns_limit_h_min -12
_diffrn_reflns_limit_k_max 33
_diffrn_reflns_limit_k_min -33
_diffrn_reflns_limit_l_max 26
_diffrn_reflns_limit_l_min -26
_diffrn_reflns_number 91988
_diffrn_reflns_theta_full 26.00
_diffrn_reflns_theta_max 27.51
_diffrn_reflns_theta_min 4.34
_diffrn_standards_number 0
_exptl_absorpt_coefficient_mu 5.301
_exptl_absorpt_correction_T_max 0.346
_exptl_absorpt_correction_T_min 0.231
_exptl_absorpt_correction_type multi-scan
_exptl_absorpt_process_details SADABS
_exptl_crystal_colour colourless
_exptl_crystal_density_diffrn 2.538
_exptl_crystal_density_method 'not measured'
_exptl_crystal_description block
_exptl_crystal_F_000 3472
_exptl_crystal_size_max 0.30
_exptl_crystal_size_mid 0.25
_exptl_crystal_size_min 0.20
_refine_diff_density_max 0.759
_refine_diff_density_min -0.883
_refine_diff_density_rms 0.134
_refine_ls_extinction_coef 0.00029(2)
_refine_ls_extinction_expression Fc^*^=kFc[1+0.001xFc^2^\l^3^/sin(2\q)]^-1/4^
_refine_ls_extinction_method SHELXL
_refine_ls_goodness_of_fit_ref 1.092
_refine_ls_hydrogen_treatment mixed
_refine_ls_matrix_type full
_refine_ls_number_parameters 540
_refine_ls_number_reflns 11261
_refine_ls_number_restraints 1
_refine_ls_restrained_S_all 1.092
_refine_ls_R_factor_all 0.0325
_refine_ls_R_factor_gt 0.0242
_refine_ls_shift/su_max 0.003
_refine_ls_shift/su_mean 0.000
_refine_ls_structure_factor_coef Fsqd
_refine_ls_weighting_details 'calc w=1/[\s^2^(Fo^2^)+(0.0239P)^2^+8.7387P] where P=(Fo^2^+2Fc^2^)/3'
_refine_ls_weighting_scheme calc
_refine_ls_wR_factor_gt 0.0567
_refine_ls_wR_factor_ref 0.0611
_reflns_number_gt 9734
_reflns_number_total 11261
_reflns_threshold_expression I>2\s(I)
_cod_data_source_file c0dt01195a.txt
_cod_data_source_block ab74_compound4
_cod_original_cell_volume 4917.3(19)
_cod_original_sg_symbol_H-M 'P 21/n'
_cod_database_code 7015113

loop_
_symmetry_equiv_pos_as_xyz
'x, y, z'
'-x+1/2, y+1/2, -z+1/2'
'-x, -y, -z'
'x-1/2, -y-1/2, z-1/2'

loop_
_atom_site_label
_atom_site_type_symbol
_atom_site_fract_x
_atom_site_fract_y
_atom_site_fract_z
_atom_site_U_iso_or_equiv
_atom_site_adp_type
_atom_site_occupancy
_atom_site_symmetry_multiplicity
_atom_site_calc_flag
_atom_site_refinement_flags
_atom_site_disorder_assembly
_atom_site_disorder_group
Ag1 Ag 0.45936(3) 0.572172(13) 0.506156(15) 0.03310(7) Uani 1 1 d . . .
Ag2 Ag 0.47599(3) 0.586801(13) 0.352682(16) 0.03582(8) Uani 1 1 d . . .
Ag3 Ag 0.52886(3) 0.446748(13) 0.334580(14) 0.03213(7) Uani 1 1 d . . .
Ag4 Ag 0.55286(3) 0.458391(13) 0.182057(14) 0.03257(7) Uani 1 1 d . . .
Ag5 Ag 0.46941(3) 0.558830(12) -0.021388(14) 0.03067(7) Uani 1 1 d . . .
I1 I 0.67339(2) 0.519123(9) 0.433851(11) 0.02299(6) Uani 1 1 d . . .
I2 I 0.24304(2) 0.613948(9) 0.423222(12) 0.02694(6) Uani 1 1 d . . .
I3 I 0.34798(2) 0.517435(9) 0.250991(11) 0.02524(6) Uani 1 1 d . . .
I4 I 0.76508(2) 0.417385(9) 0.267845(11) 0.02398(6) Uani 1 1 d . . .
I5 I 0.65819(2) 0.537370(9) 0.092212(11) 0.02363(6) Uani 1 1 d . . .
S1 S 0.38247(9) 0.38399(3) 0.39936(4) 0.02301(17) Uani 1 1 d . . .
S2 S 0.23599(9) 0.59790(3) 0.00418(4) 0.02376(17) Uani 1 1 d . . .
S3 S 0.38620(9) 0.39898(3) 0.10876(4) 0.02162(17) Uani 1 1 d . . .
S4 S 0.64009(9) 0.65130(4) 0.30665(5) 0.02800(19) Uani 1 1 d . . .
N1 N 0.1893(3) 0.46435(13) 0.39370(15) 0.0257(6) Uani 1 1 d D . .
H1 H 0.245(5) 0.4882(16) 0.378(2) 0.058(16) Uiso 1 1 d D . .
N2 N 0.1102(3) 0.39505(12) 0.43688(14) 0.0241(6) Uani 1 1 d . . .
N3 N 0.3671(4) 0.62495(13) 0.12557(16) 0.0278(7) Uani 1 1 d . . .
H3 H 0.425(5) 0.6041(19) 0.124(2) 0.040(14) Uiso 1 1 d . . .
N4 N 0.1806(3) 0.67009(11) 0.09809(14) 0.0208(6) Uani 1 1 d . . .
N5 N 0.1987(3) 0.47931(11) 0.07714(14) 0.0215(6) Uani 1 1 d . . .
H5 H 0.260(4) 0.4988(17) 0.055(2) 0.031(11) Uiso 1 1 d . . .
N6 N 0.1084(3) 0.41793(11) 0.13242(13) 0.0199(6) Uani 1 1 d . . .
N7 N 0.7985(3) 0.56565(12) 0.27597(15) 0.0272(7) Uani 1 1 d . . .
H7 H 0.726(5) 0.540(2) 0.282(2) 0.049(14) Uiso 1 1 d . . .
N8 N 0.9014(3) 0.63839(11) 0.26022(15) 0.0244(6) Uani 1 1 d . . .
C1 C 0.2252(3) 0.41555(14) 0.41015(16) 0.0210(7) Uani 1 1 d . . .
C2 C 0.0532(4) 0.47547(16) 0.41053(19) 0.0292(8) Uani 1 1 d . . .
H2A H 0.0048 0.5076 0.4046 0.035 Uiso 1 1 calc R . .
C3 C 0.0025(4) 0.43175(16) 0.43704(18) 0.0285(8) Uani 1 1 d . . .
H3A H -0.0890 0.4270 0.4527 0.034 Uiso 1 1 calc R . .
C4 C 0.0983(4) 0.34277(14) 0.46194(17) 0.0251(7) Uani 1 1 d . . .
C5 C 0.0168(4) 0.30729(18) 0.4241(2) 0.0379(10) Uani 1 1 d . . .
H5A H -0.0299 0.3170 0.3828 0.045 Uiso 1 1 calc R . .
C6 C 0.0055(5) 0.25722(19) 0.4484(3) 0.0502(13) Uani 1 1 d . . .
H6A H -0.0474 0.2321 0.4228 0.060 Uiso 1 1 calc R . .
C7 C 0.0702(5) 0.24361(18) 0.5092(3) 0.0468(12) Uani 1 1 d . . .
H7A H 0.0604 0.2094 0.5254 0.056 Uiso 1 1 calc R . .
C8 C 0.1497(5) 0.27970(18) 0.5470(2) 0.0415(10) Uani 1 1 d . . .
H8A H 0.1936 0.2702 0.5890 0.050 Uiso 1 1 calc R . .
C9 C 0.1649(4) 0.32990(16) 0.5230(2) 0.0326(8) Uani 1 1 d . . .
H9A H 0.2198 0.3548 0.5480 0.039 Uiso 1 1 calc R . .
C10 C 0.2630(4) 0.63103(13) 0.07708(16) 0.0208(7) Uani 1 1 d . . .
C11 C 0.3529(4) 0.65942(15) 0.17668(18) 0.0311(8) Uani 1 1 d . . .
H11A H 0.4132 0.6623 0.2162 0.037 Uiso 1 1 calc R . .
C12 C 0.2373(4) 0.68821(14) 0.15988(17) 0.0274(8) Uani 1 1 d . . .
H12A H 0.2009 0.7156 0.1851 0.033 Uiso 1 1 calc R . .
C13 C 0.0586(4) 0.69194(14) 0.06167(17) 0.0230(7) Uani 1 1 d . . .
C14 C 0.0643(4) 0.74300(15) 0.0430(2) 0.0324(8) Uani 1 1 d . . .
H14A H 0.1465 0.7632 0.0542 0.039 Uiso 1 1 calc R . .
C15 C -0.0536(5) 0.76476(18) 0.0070(2) 0.0445(11) Uani 1 1 d . . .
H15A H -0.0514 0.8000 -0.0064 0.053 Uiso 1 1 calc R . .
C16 C -0.1718(5) 0.7352(2) -0.0088(2) 0.0466(12) Uani 1 1 d . . .
H16A H -0.2504 0.7499 -0.0340 0.056 Uiso 1 1 calc R . .
C17 C -0.1774(4) 0.68410(18) 0.0117(2) 0.0415(10) Uani 1 1 d . . .
H17A H -0.2607 0.6643 0.0015 0.050 Uiso 1 1 calc R . .
C18 C -0.0623(4) 0.66170(15) 0.0471(2) 0.0324(9) Uani 1 1 d . . .
H18A H -0.0653 0.6266 0.0610 0.039 Uiso 1 1 calc R . .
C19 C 0.2295(3) 0.43332(13) 0.10561(16) 0.0198(6) Uani 1 1 d . . .
C20 C 0.0599(4) 0.49333(14) 0.08545(17) 0.0255(7) Uani 1 1 d . . .
H20A H 0.0135 0.5241 0.0698 0.031 Uiso 1 1 calc R . .
C21 C 0.0031(4) 0.45488(14) 0.12001(17) 0.0232(7) Uani 1 1 d . . .
H21A H -0.0912 0.4533 0.1334 0.028 Uiso 1 1 calc R . .
C22 C 0.0881(3) 0.37064(13) 0.16870(16) 0.0198(6) Uani 1 1 d . . .
C23 C -0.0105(4) 0.33514(15) 0.1429(2) 0.0315(8) Uani 1 1 d . . .
H23A H -0.0595 0.3406 0.1008 0.038 Uiso 1 1 calc R . .
C24 C -0.0364(5) 0.29118(16) 0.1801(2) 0.0393(10) Uani 1 1 d . . .
H24A H -0.1044 0.2665 0.1636 0.047 Uiso 1 1 calc R . .
C25 C 0.0364(4) 0.28341(16) 0.2409(2) 0.0345(9) Uani 1 1 d . . .
H25A H 0.0181 0.2533 0.2659 0.041 Uiso 1 1 calc R . .
C26 C 0.1359(4) 0.31898(15) 0.26580(18) 0.0294(8) Uani 1 1 d . . .
H26A H 0.1862 0.3130 0.3075 0.035 Uiso 1 1 calc R . .
C27 C 0.1624(4) 0.36333(14) 0.22984(17) 0.0247(7) Uani 1 1 d . . .
H27A H 0.2299 0.3881 0.2467 0.030 Uiso 1 1 calc R . .
C28 C 0.7804(4) 0.61735(13) 0.28006(16) 0.0222(7) Uani 1 1 d . . .
C29 C 0.9307(4) 0.55412(15) 0.2547(2) 0.0316(8) Uani 1 1 d . . .
H29A H 0.9684 0.5205 0.2481 0.038 Uiso 1 1 calc R . .
C30 C 0.9958(4) 0.59938(15) 0.2450(2) 0.0323(8) Uani 1 1 d . . .
H30A H 1.0884 0.6040 0.2305 0.039 Uiso 1 1 calc R . .
C31 C 0.9304(4) 0.69310(13) 0.25684(18) 0.0248(7) Uani 1 1 d . . .
C32 C 1.0279(4) 0.71441(15) 0.3031(2) 0.0316(8) Uani 1 1 d . . .
H32A H 1.0735 0.6936 0.3370 0.038 Uiso 1 1 calc R . .
C33 C 1.0584(5) 0.76731(16) 0.2993(2) 0.0382(9) Uani 1 1 d . . .
H33A H 1.1262 0.7826 0.3303 0.046 Uiso 1 1 calc R . .
C34 C 0.9896(5) 0.79730(16) 0.2502(2) 0.0401(10) Uani 1 1 d . . .
H34A H 1.0096 0.8333 0.2480 0.048 Uiso 1 1 calc R . .
C35 C 0.8923(5) 0.77540(17) 0.2045(2) 0.0423(10) Uani 1 1 d . . .
H35A H 0.8454 0.7964 0.1712 0.051 Uiso 1 1 calc R . .
C36 C 0.8619(4) 0.72229(16) 0.2069(2) 0.0333(9) Uani 1 1 d . . .
H36A H 0.7962 0.7068 0.1750 0.040 Uiso 1 1 calc R . .

loop_
_atom_site_aniso_label
_atom_site_aniso_U_11
_atom_site_aniso_U_22
_atom_site_aniso_U_33
_atom_site_aniso_U_23
_atom_site_aniso_U_13
_atom_site_aniso_U_12
Ag1 0.02621(15) 0.04206(18) 0.03063(15) 0.00101(13) -0.00083(11) 0.00521(12)
Ag2 0.02717(15) 0.04422(18) 0.03671(16) 0.00695(13) 0.00680(12) -0.00296(13)
Ag3 0.02611(14) 0.04023(17) 0.03121(15) 0.00198(12) 0.01026(12) -0.00125(12)
Ag4 0.02711(15) 0.04079(17) 0.02937(15) -0.00252(12) -0.00105(11) 0.00290(12)
Ag5 0.02594(14) 0.03929(17) 0.02777(14) 0.00143(12) 0.00879(11) 0.00428(12)
I1 0.02327(11) 0.02400(11) 0.02185(11) -0.00041(8) 0.00263(8) 0.00331(9)
I2 0.02349(12) 0.02904(12) 0.02821(12) 0.00225(9) 0.00122(9) 0.00379(9)
I3 0.02940(12) 0.02431(12) 0.02261(11) 0.00039(9) 0.00609(9) 0.00423(9)
I4 0.02068(11) 0.02609(12) 0.02563(11) 0.00124(9) 0.00491(8) 0.00157(9)
I5 0.02380(11) 0.02366(11) 0.02356(11) 0.00201(8) 0.00247(8) 0.00303(9)
S1 0.0204(4) 0.0242(4) 0.0250(4) -0.0007(3) 0.0052(3) 0.0004(3)
S2 0.0242(4) 0.0236(4) 0.0233(4) -0.0033(3) 0.0004(3) 0.0049(3)
S3 0.0198(4) 0.0213(4) 0.0241(4) 0.0015(3) 0.0040(3) 0.0011(3)
S4 0.0215(4) 0.0256(4) 0.0373(5) 0.0023(4) 0.0045(4) 0.0008(3)
N1 0.0222(15) 0.0300(17) 0.0252(15) 0.0039(13) 0.0040(12) 0.0016(13)
N2 0.0205(14) 0.0287(16) 0.0233(14) 0.0018(12) 0.0044(12) -0.0014(12)
N3 0.0292(17) 0.0249(16) 0.0286(16) -0.0008(13) -0.0032(13) 0.0089(14)
N4 0.0215(14) 0.0197(14) 0.0213(14) -0.0023(11) 0.0021(11) 0.0008(11)
N5 0.0238(15) 0.0211(14) 0.0198(14) 0.0037(11) 0.0038(12) -0.0010(12)
N6 0.0188(13) 0.0209(14) 0.0205(13) 0.0027(11) 0.0039(11) -0.0014(11)
N7 0.0336(17) 0.0201(15) 0.0283(16) -0.0012(12) 0.0039(13) -0.0041(13)
N8 0.0252(15) 0.0170(14) 0.0316(16) 0.0008(12) 0.0073(13) -0.0001(12)
C1 0.0184(16) 0.0278(18) 0.0171(15) 0.0001(13) 0.0029(12) -0.0026(13)
C2 0.0219(18) 0.035(2) 0.0307(19) 0.0039(16) 0.0027(15) 0.0059(15)
C3 0.0200(17) 0.039(2) 0.0266(18) 0.0013(16) 0.0051(14) 0.0027(15)
C4 0.0242(17) 0.0260(18) 0.0263(17) -0.0003(14) 0.0108(14) -0.0026(14)
C5 0.036(2) 0.046(3) 0.033(2) -0.0033(18) 0.0070(17) -0.0169(19)
C6 0.057(3) 0.041(3) 0.055(3) -0.014(2) 0.022(2) -0.026(2)
C7 0.051(3) 0.028(2) 0.065(3) 0.006(2) 0.026(2) -0.0068(19)
C8 0.042(2) 0.040(2) 0.044(2) 0.0127(19) 0.0102(19) 0.0057(19)
C9 0.031(2) 0.035(2) 0.033(2) 0.0005(17) 0.0056(16) 0.0007(17)
C10 0.0255(17) 0.0166(15) 0.0203(16) 0.0016(12) 0.0018(13) -0.0019(13)
C11 0.041(2) 0.027(2) 0.0244(18) -0.0018(15) -0.0045(16) -0.0005(16)
C12 0.036(2) 0.0233(18) 0.0228(17) -0.0040(14) 0.0009(15) -0.0042(15)
C13 0.0202(16) 0.0250(18) 0.0242(17) -0.0045(14) 0.0047(13) 0.0038(13)
C14 0.0264(19) 0.0245(19) 0.046(2) 0.0018(17) 0.0026(17) 0.0015(15)
C15 0.042(2) 0.033(2) 0.057(3) 0.009(2) -0.003(2) 0.0106(19)
C16 0.032(2) 0.057(3) 0.048(3) -0.007(2) -0.0105(19) 0.019(2)
C17 0.026(2) 0.045(3) 0.052(3) -0.018(2) -0.0048(18) 0.0034(18)
C18 0.0270(19) 0.0244(19) 0.046(2) -0.0093(17) 0.0024(17) 0.0011(15)
C19 0.0202(16) 0.0212(16) 0.0182(15) -0.0025(12) 0.0035(12) -0.0016(13)
C20 0.0272(18) 0.0242(18) 0.0248(17) 0.0010(14) 0.0002(14) 0.0037(14)
C21 0.0195(16) 0.0270(18) 0.0232(17) 0.0022(14) 0.0029(13) 0.0036(14)
C22 0.0175(15) 0.0189(16) 0.0233(16) 0.0060(13) 0.0033(13) 0.0011(12)
C23 0.034(2) 0.028(2) 0.0314(19) 0.0053(16) -0.0077(16) -0.0065(16)
C24 0.044(2) 0.027(2) 0.046(2) 0.0066(18) -0.0042(19) -0.0158(18)
C25 0.039(2) 0.027(2) 0.039(2) 0.0098(17) 0.0034(17) -0.0017(17)
C26 0.033(2) 0.030(2) 0.0258(18) 0.0087(15) 0.0025(15) 0.0030(16)
C27 0.0248(18) 0.0250(18) 0.0245(17) 0.0014(14) 0.0030(14) -0.0044(14)
C28 0.0251(17) 0.0209(17) 0.0202(16) 0.0028(13) -0.0010(13) -0.0031(13)
C29 0.037(2) 0.0221(18) 0.037(2) -0.0029(16) 0.0093(17) 0.0046(16)
C30 0.029(2) 0.0251(19) 0.044(2) 0.0003(17) 0.0122(17) 0.0018(15)
C31 0.0254(18) 0.0174(16) 0.0327(19) 0.0022(14) 0.0096(15) 0.0007(13)
C32 0.036(2) 0.0233(19) 0.035(2) 0.0037(16) 0.0044(17) -0.0017(16)
C33 0.042(2) 0.026(2) 0.046(2) -0.0033(18) 0.0031(19) -0.0076(17)
C34 0.043(2) 0.0190(19) 0.060(3) 0.0035(18) 0.015(2) 0.0000(17)
C35 0.042(2) 0.033(2) 0.052(3) 0.016(2) 0.004(2) 0.0102(19)
C36 0.031(2) 0.030(2) 0.039(2) 0.0063(17) 0.0015(17) -0.0006(16)

loop_
_atom_type_symbol
_atom_type_description
_atom_type_scat_dispersion_real
_atom_type_scat_dispersion_imag
_atom_type_scat_source
C C 0.0033 0.0016 'International Tables Vol C Tables 4.2.6.8 and 6.1.1.4'
H H 0.0000 0.0000 'International Tables Vol C Tables 4.2.6.8 and 6.1.1.4'
N N 0.0061 0.0033 'International Tables Vol C Tables 4.2.6.8 and 6.1.1.4'
S S 0.1246 0.1234 'International Tables Vol C Tables 4.2.6.8 and 6.1.1.4'
Ag Ag -0.8971 1.1015 'International Tables Vol C Tables 4.2.6.8 and 6.1.1.4'
I I -0.4742 1.8119 'International Tables Vol C Tables 4.2.6.8 and 6.1.1.4'

loop_
_geom_angle_atom_site_label_1
_geom_angle_atom_site_label_2
_geom_angle_atom_site_label_3
_geom_angle
_geom_angle_site_symmetry_1
_geom_angle_site_symmetry_3
_geom_angle_publ_flag
I1 Ag1 I1 99.135(17) . 3_666 ?
I1 Ag1 I2 112.88(2) . . ?
I1 Ag1 I2 103.944(15) 3_666 . ?
I1 Ag1 S1 100.87(2) . 3_666 ?
I1 Ag1 S1 106.51(3) 3_666 3_666 ?
I2 Ag1 S1 129.52(3) . 3_666 ?
I1 Ag2 I2 110.73(2) . . ?
I1 Ag2 I3 103.908(19) . . ?
I1 Ag2 S4 102.46(3) . . ?
I2 Ag2 I3 102.108(17) . . ?
I2 Ag2 S4 123.64(3) . . ?
I3 Ag2 S4 112.61(3) . . ?
I1 Ag3 I3 102.427(19) . . ?
I1 Ag3 I4 98.608(16) . . ?
I1 Ag3 S1 106.94(3) . . ?
I3 Ag3 I4 110.06(2) . . ?
I3 Ag3 S1 111.92(2) . . ?
I4 Ag3 S1 123.75(3) . . ?
I3 Ag4 I4 112.35(2) . . ?
I3 Ag4 I5 101.376(18) . . ?
I3 Ag4 S3 100.74(2) . . ?
I4 Ag4 I5 112.872(16) . . ?
I4 Ag4 S3 121.09(3) . . ?
I5 Ag4 S3 106.05(3) . . ?
I5 Ag5 I5 114.786(15) . 3_665 ?
I5 Ag5 S2 114.87(3) . . ?
I5 Ag5 S2 95.67(2) 3_665 . ?
I5 Ag5 S3 107.68(3) . 3_665 ?
I5 Ag5 S3 103.62(3) 3_665 3_665 ?
S2 Ag5 S3 119.39(3) . 3_665 ?
Ag1 I1 Ag1 80.865(17) . 3_666 ?
Ag1 I1 Ag2 64.43(2) . . ?
Ag1 I1 Ag2 115.225(14) 3_666 . ?
Ag1 I1 Ag3 109.137(16) . . ?
Ag1 I1 Ag3 65.92(2) 3_666 . ?
Ag2 I1 Ag3 76.030(18) . . ?
Ag1 I2 Ag2 68.64(2) . . ?
Ag2 I3 Ag3 77.446(19) . . ?
Ag2 I3 Ag4 113.739(16) . . ?
Ag3 I3 Ag4 64.46(2) . . ?
Ag3 I4 Ag4 68.23(2) . . ?
Ag4 I5 Ag5 114.139(17) . . ?
Ag4 I5 Ag5 65.69(2) . 3_665 ?
Ag5 I5 Ag5 65.214(15) . 3_665 ?
Ag1 S1 Ag3 78.16(3) 3_666 . ?
Ag1 S1 C1 99.09(12) 3_666 . ?
Ag3 S1 C1 105.55(12) . . ?
Ag5 S2 C10 107.34(12) . . ?
Ag4 S3 Ag5 78.95(3) . 3_665 ?
Ag4 S3 C19 101.71(11) . . ?
Ag5 S3 C19 104.75(12) 3_665 . ?
Ag2 S4 C28 106.88(12) . . ?
H1 N1 C1 127(4) . . ?
H1 N1 C2 122(4) . . ?
C1 N1 C2 110.9(3) . . ?
C1 N2 C3 110.0(3) . . ?
C1 N2 C4 126.0(3) . . ?
C3 N2 C4 124.0(3) . . ?
H3 N3 C10 122(4) . . ?
H3 N3 C11 127(4) . . ?
C10 N3 C11 111.4(3) . . ?
C10 N4 C12 109.5(3) . . ?
C10 N4 C13 126.0(3) . . ?
C12 N4 C13 124.4(3) . . ?
H5 N5 C19 125(3) . . ?
H5 N5 C20 124(3) . . ?
C19 N5 C20 111.0(3) . . ?
C19 N6 C21 109.9(3) . . ?
C19 N6 C22 126.5(3) . . ?
C21 N6 C22 123.6(3) . . ?
H7 N7 C28 125(3) . . ?
H7 N7 C29 124(3) . . ?
C28 N7 C29 110.7(3) . . ?
C28 N8 C30 110.0(3) . . ?
C28 N8 C31 125.1(3) . . ?
C30 N8 C31 124.8(3) . . ?
S1 C1 N1 128.2(3) . . ?
S1 C1 N2 126.1(3) . . ?
N1 C1 N2 105.7(3) . . ?
N1 C2 H2A 126.7 . . ?
N1 C2 C3 106.6(3) . . ?
H2A C2 C3 126.7 . . ?
N2 C3 C2 106.8(3) . . ?
N2 C3 H3A 126.6 . . ?
C2 C3 H3A 126.6 . . ?
N2 C4 C5 118.4(3) . . ?
N2 C4 C9 119.5(3) . . ?
C5 C4 C9 122.0(4) . . ?
C4 C5 H5A 120.9 . . ?
C4 C5 C6 118.2(4) . . ?
H5A C5 C6 120.9 . . ?
C5 C6 H6A 119.6 . . ?
C5 C6 C7 120.8(4) . . ?
H6A C6 C7 119.6 . . ?
C6 C7 H7A 119.8 . . ?
C6 C7 C8 120.4(4) . . ?
H7A C7 C8 119.8 . . ?
C7 C8 H8A 120.1 . . ?
C7 C8 C9 119.8(4) . . ?
H8A C8 C9 120.1 . . ?
C4 C9 C8 118.8(4) . . ?
C4 C9 H9A 120.6 . . ?
C8 C9 H9A 120.6 . . ?
S2 C10 N3 128.7(3) . . ?
S2 C10 N4 125.9(3) . . ?
N3 C10 N4 105.4(3) . . ?
N3 C11 H11A 126.6 . . ?
N3 C11 C12 106.8(3) . . ?
H11A C11 C12 126.6 . . ?
N4 C12 C11 107.0(3) . . ?
N4 C12 H12A 126.5 . . ?
C11 C12 H12A 126.5 . . ?
N4 C13 C14 118.1(3) . . ?
N4 C13 C18 120.2(3) . . ?
C14 C13 C18 121.7(4) . . ?
C13 C14 H14A 120.6 . . ?
C13 C14 C15 118.7(4) . . ?
H14A C14 C15 120.6 . . ?
C14 C15 H15A 119.9 . . ?
C14 C15 C16 120.1(4) . . ?
H15A C15 C16 119.9 . . ?
C15 C16 H16A 119.8 . . ?
C15 C16 C17 120.5(4) . . ?
H16A C16 C17 119.8 . . ?
C16 C17 H17A 119.8 . . ?
C16 C17 C18 120.5(4) . . ?
H17A C17 C18 119.8 . . ?
C13 C18 C17 118.4(4) . . ?
C13 C18 H18A 120.8 . . ?
C17 C18 H18A 120.8 . . ?
S3 C19 N5 129.1(3) . . ?
S3 C19 N6 125.5(3) . . ?
N5 C19 N6 105.4(3) . . ?
N5 C20 H20A 126.7 . . ?
N5 C20 C21 106.6(3) . . ?
H20A C20 C21 126.7 . . ?
N6 C21 C20 107.1(3) . . ?
N6 C21 H21A 126.5 . . ?
C20 C21 H21A 126.5 . . ?
N6 C22 C23 118.7(3) . . ?
N6 C22 C27 119.3(3) . . ?
C23 C22 C27 122.0(3) . . ?
C22 C23 H23A 120.8 . . ?
C22 C23 C24 118.5(4) . . ?
H23A C23 C24 120.8 . . ?
C23 C24 H24A 119.9 . . ?
C23 C24 C25 120.2(4) . . ?
H24A C24 C25 119.9 . . ?
C24 C25 H25A 119.6 . . ?
C24 C25 C26 120.7(4) . . ?
H25A C25 C26 119.6 . . ?
C25 C26 H26A 120.0 . . ?
C25 C26 C27 120.0(4) . . ?
H26A C26 C27 120.0 . . ?
C22 C27 C26 118.6(3) . . ?
C22 C27 H27A 120.7 . . ?
C26 C27 H27A 120.7 . . ?
S4 C28 N7 129.2(3) . . ?
S4 C28 N8 125.3(3) . . ?
N7 C28 N8 105.4(3) . . ?
N7 C29 H29A 126.5 . . ?
N7 C29 C30 106.9(3) . . ?
H29A C29 C30 126.5 . . ?
N8 C30 C29 106.9(3) . . ?
N8 C30 H30A 126.5 . . ?
C29 C30 H30A 126.5 . . ?
N8 C31 C32 118.6(3) . . ?
N8 C31 C36 119.2(3) . . ?
C32 C31 C36 122.2(3) . . ?
C31 C32 H32A 120.6 . . ?
C31 C32 C33 118.8(4) . . ?
H32A C32 C33 120.6 . . ?
C32 C33 H33A 120.1 . . ?
C32 C33 C34 119.9(4) . . ?
H33A C33 C34 120.1 . . ?
C33 C34 H34A 119.7 . . ?
C33 C34 C35 120.5(4) . . ?
H34A C34 C35 119.7 . . ?
C34 C35 H35A 119.8 . . ?
C34 C35 C36 120.5(4) . . ?
H35A C35 C36 119.8 . . ?
C31 C36 C35 118.1(4) . . ?
C31 C36 H36A 120.9 . . ?
C35 C36 H36A 120.9 . . ?

loop_
_geom_bond_atom_site_label_1
_geom_bond_atom_site_label_2
_geom_bond_distance
_geom_bond_site_symmetry_2
_geom_bond_publ_flag
Ag1 I1 2.9180(5) . ?
Ag1 I1 2.9690(6) 3_666 ?
Ag1 I2 2.7693(5) . ?
Ag1 S1 2.5995(10) 3_666 ?
Ag2 I1 2.9655(5) . ?
Ag2 I2 2.7942(5) . ?
Ag2 I3 2.9227(7) . ?
Ag2 S4 2.4994(10) . ?
Ag3 I1 2.9992(6) . ?
Ag3 I3 2.9497(5) . ?
Ag3 I4 2.7924(5) . ?
Ag3 S1 2.5507(10) . ?
Ag4 I3 2.8966(5) . ?
Ag4 I4 2.7675(5) . ?
Ag4 I5 2.9490(6) . ?
Ag4 S3 2.5885(10) . ?
Ag5 I5 2.8599(7) . ?
Ag5 I5 3.0711(6) 3_665 ?
Ag5 S2 2.5124(9) . ?
Ag5 S3 2.5495(10) 3_665 ?
I1 Ag1 2.9690(6) 3_666 ?
I5 Ag5 3.0711(6) 3_665 ?
S1 Ag1 2.5995(10) 3_666 ?
S1 C1 1.723(3) . ?
S2 C10 1.706(3) . ?
S3 Ag5 2.5495(10) 3_665 ?
S3 C19 1.724(3) . ?
S4 C28 1.707(4) . ?
N1 H1 0.884(19) . ?
N1 C1 1.341(5) . ?
N1 C2 1.384(5) . ?
N2 C1 1.354(4) . ?
N2 C3 1.391(5) . ?
N2 C4 1.449(5) . ?
N3 H3 0.77(5) . ?
N3 C10 1.348(5) . ?
N3 C11 1.377(5) . ?
N4 C10 1.360(4) . ?
N4 C12 1.403(4) . ?
N4 C13 1.439(4) . ?
N5 H5 0.90(4) . ?
N5 C19 1.343(4) . ?
N5 C20 1.383(5) . ?
N6 C19 1.359(4) . ?
N6 C21 1.389(4) . ?
N6 C22 1.444(4) . ?
N7 H7 0.98(5) . ?
N7 C28 1.349(5) . ?
N7 C29 1.382(5) . ?
N8 C28 1.352(4) . ?
N8 C30 1.394(5) . ?
N8 C31 1.442(4) . ?
C2 H2A 0.950 . ?
C2 C3 1.352(5) . ?
C3 H3A 0.950 . ?
C4 C5 1.391(5) . ?
C4 C9 1.384(5) . ?
C5 H5A 0.950 . ?
C5 C6 1.390(7) . ?
C6 H6A 0.950 . ?
C6 C7 1.377(7) . ?
C7 H7A 0.950 . ?
C7 C8 1.391(7) . ?
C8 H8A 0.950 . ?
C8 C9 1.395(6) . ?
C9 H9A 0.950 . ?
C11 H11A 0.950 . ?
C11 C12 1.346(5) . ?
C12 H12A 0.950 . ?
C13 C14 1.374(5) . ?
C13 C18 1.398(5) . ?
C14 H14A 0.950 . ?
C14 C15 1.404(6) . ?
C15 H15A 0.950 . ?
C15 C16 1.372(7) . ?
C16 H16A 0.950 . ?
C16 C17 1.387(7) . ?
C17 H17A 0.950 . ?
C17 C18 1.385(6) . ?
C18 H18A 0.950 . ?
C20 H20A 0.950 . ?
C20 C21 1.347(5) . ?
C21 H21A 0.950 . ?
C22 C23 1.383(5) . ?
C22 C27 1.390(5) . ?
C23 H23A 0.950 . ?
C23 C24 1.392(5) . ?
C24 H24A 0.950 . ?
C24 C25 1.378(6) . ?
C25 H25A 0.950 . ?
C25 C26 1.384(6) . ?
C26 H26A 0.950 . ?
C26 C27 1.388(5) . ?
C27 H27A 0.950 . ?
C29 H29A 0.950 . ?
C29 C30 1.342(5) . ?
C30 H30A 0.950 . ?
C31 C32 1.380(5) . ?
C31 C36 1.384(5) . ?
C32 H32A 0.950 . ?
C32 C33 1.399(5) . ?
C33 H33A 0.950 . ?
C33 C34 1.384(6) . ?
C34 H34A 0.950 . ?
C34 C35 1.378(7) . ?
C35 H35A 0.950 . ?
C35 C36 1.403(6) . ?
C36 H36A 0.950 . ?

loop_
_geom_hbond_atom_site_label_D
_geom_hbond_atom_site_label_H
_geom_hbond_atom_site_label_A
_geom_hbond_distance_DH
_geom_hbond_distance_HA
_geom_hbond_distance_DA
_geom_hbond_angle_DHA
_geom_hbond_site_symmetry_A
N1 H1 I3 0.884(19) 2.91(4) 3.611(3) 138(4) .
N3 H3 I5 0.77(5) 2.90(5) 3.660(3) 168(5) .
N5 H5 S2 0.90(4) 2.76(4) 3.428(3) 131(3) .
N5 H5 I5 0.90(4) 3.27(4) 3.789(3) 119(3) 3_665
N7 H7 I1 0.98(5) 3.18(5) 3.679(3) 114(3) .
N7 H7 I4 0.98(5) 3.20(5) 3.845(3) 125(3) .
